data_7052588
loop_
_publ_author_name
'Pfaffeneder, Toni M.'
'Thallmair, Sebastian'
'Bauer, Wolfgang'
'Weber, Birgit'

_publ_section_title
;
 Complete and incomplete spin transitions in 1D chain iron(ii)
 compounds
;
_journal_issue 3
_journal_name_full 'New Journal of Chemistry'
_journal_page_first 691
_journal_paper_doi 10.1039/c0nj00750a
_journal_volume 35
_journal_year 2011
_chemical_compound_source
;
A mixture of 0.12 g [FeL1(MeOH)~2~] (0.21 mmol) and 0.25 g
bis(1<i>H</i>-imidazol-1-yl)methane (1.66 mmol) in 10 mL methanol was heated
at reflux for 1 h. After cooling, the dark brown precipitate was filtered off,
washed with 3 mL methanol and dried in vacuum. Single crystals of (I) were
slowly formed by diffusion techniques in methanol solution after several weeks.
;
_chemical_formula_moiety 'C35 H30 Fe N6 O4'
_chemical_formula_sum 'C35 H30 Fe N6 O4'
_chemical_formula_weight 654.496
_chemical_name_common
;
(2,2')-(1,2-phenylenebis(iminomethylidyne)bis(1-phenylbutane-
1,3-dione) (2-)-N,N',O$3!,O$3!')(bis(1H-imidazol-1-yl) methane)iron(ii)
;
_chemical_name_systematic
;
[2,2']-[1,2-phenylenebis(iminomethylidyne)bis(1-phenylbutane-1,3-dione)
(2-)-<i>N</i>,<i>N</i>',<i>O</i>^3^,<i>O</i>^3^'](bis(1<i>H</i>-imidazol-1-yl)
methane)iron(II)
;
_space_group_IT_number 2
_symmetry_cell_setting triclinic
_symmetry_Int_Tables_number 2
_symmetry_space_group_name_Hall '-P 1'
_symmetry_space_group_name_H-M 'P -1'
_atom_sites_solution_hydrogens geom
_atom_sites_solution_primary direct
_atom_sites_solution_secondary difmap
_audit_block_code Fe_L5e_bimm_180K_ex180_Bauer
_audit_creation_date
;
'Sun Apr 26 09:32:45 2009'
;
_audit_creation_method 'form98_non/compatible with shelxl97-2'
_audit_update_record 24-Sep-10
_cell_angle_alpha 74.763(14)
_cell_angle_beta 80.991(14)
_cell_angle_gamma 64.329(15)
_cell_formula_units_Z 2
_cell_length_a 10.3326(16)
_cell_length_b 10.8298(17)
_cell_length_c 15.673(3)
_cell_measurement_temperature 180(2)
_cell_measurement_theta_max 27.5454
_cell_measurement_theta_min 3.7328
_cell_volume 1523.3(5)
_computing_cell_refinement
;
CrysAlisPro, Oxford Diffraction Ltd.,
Version 1.171.33.34d (release 27-02-2009 CrysAlis171 .NET)
(compiled Feb 27 2009,15:38:38)
;
_computing_data_collection
;
CrysAlisPro, Oxford Diffraction Ltd.,
Version 1.171.33.34d (release 27-02-2009 CrysAlis171 .NET)
(compiled Feb 27 2009,15:38:38)
;
_computing_data_reduction
;
CrysAlisPro, Oxford Diffraction Ltd.,
Version 1.171.33.34d (release 27-02-2009 CrysAlis171 .NET)
(compiled Feb 27 2009,15:38:38)
;
_computing_molecular_graphics
;
ORTEP (M. N. Burnett, C. K. Johnson, ORTEP-III: Oak Ridge Thermal Ellipsoid
Plot Program for Crystal Structure Illustrations, Oak Ridge National
Laboratory Report ORNL-6895, 1996). Windows version (L. J. Farrugia, Univ.
Glasgow) used --- SCHAKAL (E. Keller, University of Freiburg (Breisgau),
Germany, 1995).
;
_computing_publication_material
;
PLATON (A. L. Spek, Acta Crystallogr, Sect. A, 1990, 46, C34, 1995 version).
;
_computing_structure_refinement 'SHELXL-97 (G. M. Sheldrick. University of G\"ottingen, 97-2 version)'
_computing_structure_solution
;
A. Altomare, M. C. Burla, M. Camalli, G. L. Cascarano, C. Giacovazzo, A.
Guagliardi, A. G. G. Moliterni, G. Polidori, R. Spagna: SIR97: a new tool for
crystal structure determination and refinement; J. Appl. Crystallogr. 1999,
32, 115-119.
;
_diffrn_ambient_temperature 180(2)
_diffrn_detector_area_resol_mean 15.9809
_diffrn_measured_fraction_theta_full 0.988
_diffrn_measured_fraction_theta_max 0.988
_diffrn_measurement_details
;
1 omega -48.00 53.00 1.0000 20.0000
omega____ theta____ kappa____ phi______ frames
- -17.6076 37.0000 120.0000 101

2 omega -51.00 48.00 1.0000 20.0000
omega____ theta____ kappa____ phi______ frames
- -17.6076 77.0000 -30.0000 99

3 omega -11.00 90.00 1.0000 20.0000
omega____ theta____ kappa____ phi______ frames
- 17.7638 77.0000 -30.0000 101

4 omega -11.00 90.00 1.0000 20.0000
omega____ theta____ kappa____ phi______ frames
- 17.7638 77.0000 90.0000 101

5 omega -8.00 88.00 1.0000 20.0000
omega____ theta____ kappa____ phi______ frames
- 17.7638 77.0000 -150.0000 96

6 omega -44.00 50.00 1.0000 20.0000
omega____ theta____ kappa____ phi______ frames
- 17.7638 -37.0000 -180.0000 94

7 omega -1.00 78.00 1.0000 20.0000
omega____ theta____ kappa____ phi______ frames
- 17.7638 -125.0000 -173.0000 79

;
_diffrn_measurement_device 'CCD camera on \k-goniostat'
_diffrn_measurement_device_type 'Oxford XCalibur'
_diffrn_measurement_method '\w scans'
_diffrn_orient_matrix_UB_11 -0.0271715816
_diffrn_orient_matrix_UB_12 -0.0482547392
_diffrn_orient_matrix_UB_13 0.0267945435
_diffrn_orient_matrix_UB_21 0.0711624547
_diffrn_orient_matrix_UB_22 -0.0523487042
_diffrn_orient_matrix_UB_23 0.0058534392
_diffrn_orient_matrix_UB_31 0.0035535899
_diffrn_orient_matrix_UB_32 0.0218574687
_diffrn_orient_matrix_UB_33 0.0381229096
_diffrn_radiation_collimation '0.5 mm collimator'
_diffrn_radiation_monochromator graphite
_diffrn_radiation_source 'fine-focus sealed tube'
_diffrn_radiation_type MoK\a
_diffrn_radiation_wavelength 0.71073
_diffrn_reflns_av_R_equivalents 0.0631
_diffrn_reflns_av_sigmaI/netI 0.1010
_diffrn_reflns_limit_h_max 12
_diffrn_reflns_limit_h_min -12
_diffrn_reflns_limit_k_max 13
_diffrn_reflns_limit_k_min -13
_diffrn_reflns_limit_l_max 18
_diffrn_reflns_limit_l_min -18
_diffrn_reflns_number 17037
_diffrn_reflns_theta_full 25.35
_diffrn_reflns_theta_max 25.35
_diffrn_reflns_theta_min 3.74
_diffrn_source_current 40
_diffrn_source_power 2.01
_diffrn_source_type 'Spellman generator'
_diffrn_source_voltage 50
_exptl_absorpt_coefficient_mu 0.546
_exptl_absorpt_correction_type none
_exptl_crystal_colour orange
_exptl_crystal_density_diffrn 1.427
_exptl_crystal_density_method 'not measured'
_exptl_crystal_description palett
_exptl_crystal_F_000 680
_exptl_crystal_size_max 0.26
_exptl_crystal_size_mid 0.11
_exptl_crystal_size_min 0.05
_refine_diff_density_max 0.327
_refine_diff_density_min -0.291
_refine_diff_density_rms 0.060
_refine_ls_extinction_method none
_refine_ls_goodness_of_fit_ref 1.002
_refine_ls_hydrogen_treatment constr
_refine_ls_matrix_type full
_refine_ls_number_parameters 417
_refine_ls_number_reflns 5537
_refine_ls_number_restraints 0
_refine_ls_restrained_S_all 1.002
_refine_ls_R_factor_all 0.1025
_refine_ls_R_factor_gt 0.0567
_refine_ls_shift/su_max 0.000
_refine_ls_shift/su_mean 0.000
_refine_ls_structure_factor_coef Fsqd
_refine_ls_weighting_details 'calc w=1/[\s^2^(Fo^2^)+(0.0560P)^2^+0.0000P] where P=(Fo^2^+2Fc^2^)/3'
_refine_ls_weighting_scheme calc
_refine_ls_wR_factor_gt 0.1159
_refine_ls_wR_factor_ref 0.1243
_reflns_number_gt 3470
_reflns_number_total 5537
_reflns_threshold_expression >2sigma(I)
_cod_data_source_file C0NJ00750A.TXT
_cod_data_source_block ex180
_cod_original_cell_volume 1523.3(4)
_cod_database_code 7052588

loop_
_symmetry_equiv_pos_as_xyz
'x, y, z'
'-x, -y, -z'

loop_
_atom_site_label
_atom_site_type_symbol
_atom_site_fract_x
_atom_site_fract_y
_atom_site_fract_z
_atom_site_U_iso_or_equiv
_atom_site_adp_type
_atom_site_occupancy
_atom_site_symmetry_multiplicity
_atom_site_calc_flag
_atom_site_refinement_flags
_atom_site_disorder_assembly
_atom_site_disorder_group
Fe1 Fe 0.59205(6) 0.32778(5) 0.33357(4) 0.02880(18) Uani 1 1 d . . .
O1 O 0.7468(3) 0.2592(2) 0.41987(17) 0.0389(7) Uani 1 1 d . . .
O2 O 0.4041(3) 0.3811(2) 0.40409(16) 0.0361(6) Uani 1 1 d . . .
O3 O 1.1698(3) 0.2135(3) 0.3629(2) 0.0702(11) Uani 1 1 d . . .
O4 O 0.0456(3) 0.7373(3) 0.3172(2) 0.0613(9) Uani 1 1 d . . .
N1 N 0.7519(3) 0.2816(3) 0.23634(19) 0.0284(7) Uani 1 1 d . . .
N2 N 0.4715(3) 0.3951(3) 0.22345(19) 0.0255(7) Uani 1 1 d . . .
N3 N 0.6092(3) 0.1151(3) 0.3635(2) 0.0341(8) Uani 1 1 d . . .
N4 N 0.5614(3) -0.0707(3) 0.3898(2) 0.0390(9) Uani 1 1 d . . .
N5 N 0.5344(3) -0.2612(3) 0.3574(2) 0.0367(8) Uani 1 1 d . . .
N6 N 0.5761(3) -0.4617(3) 0.3230(2) 0.0330(8) Uani 1 1 d . . .
C1 C 0.8810(5) 0.2240(3) 0.4085(3) 0.0418(11) Uani 1 1 d . . .
C2 C 0.9537(4) 0.2178(3) 0.3251(3) 0.0349(10) Uani 1 1 d . . .
C3 C 0.8883(4) 0.2425(3) 0.2456(3) 0.0325(9) Uani 1 1 d . . .
H3 H 0.9500 0.2293 0.1939 0.039 Uiso 1 1 calc R . .
C4 C 0.7042(4) 0.2898(3) 0.1546(2) 0.0284(9) Uani 1 1 d . . .
C5 C 0.7904(4) 0.2380(4) 0.0844(3) 0.0379(10) Uani 1 1 d . . .
H5 H 0.8919 0.1955 0.0882 0.046 Uiso 1 1 calc R . .
C6 C 0.7309(4) 0.2472(4) 0.0087(3) 0.0421(10) Uani 1 1 d . . .
H6 H 0.7919 0.2120 -0.0393 0.051 Uiso 1 1 calc R . .
C7 C 0.5847(4) 0.3066(3) 0.0023(3) 0.0369(10) Uani 1 1 d . . .
H7 H 0.5448 0.3131 -0.0502 0.044 Uiso 1 1 calc R . .
C8 C 0.4957(4) 0.3567(3) 0.0716(2) 0.0315(9) Uani 1 1 d . . .
H8 H 0.3944 0.3960 0.0671 0.038 Uiso 1 1 calc R . .
C9 C 0.5527(4) 0.3505(3) 0.1487(2) 0.0271(9) Uani 1 1 d . . .
C10 C 0.3366(4) 0.4862(3) 0.2192(3) 0.0295(9) Uani 1 1 d . . .
H10 H 0.2990 0.5265 0.1620 0.035 Uiso 1 1 calc R . .
C11 C 0.2417(4) 0.5304(3) 0.2914(3) 0.0312(9) Uani 1 1 d . . .
C12 C 0.2788(4) 0.4664(4) 0.3805(3) 0.0366(10) Uani 1 1 d . . .
C13 C 0.9593(5) 0.1802(4) 0.4917(3) 0.0641(15) Uani 1 1 d . . .
H13A H 0.9867 0.2544 0.4959 0.096 Uiso 1 1 calc R . .
H13B H 1.0459 0.0933 0.4904 0.096 Uiso 1 1 calc R . .
H13C H 0.8965 0.1642 0.5431 0.096 Uiso 1 1 calc R . .
C21 C 0.1645(5) 0.4838(4) 0.4544(3) 0.0689(14) Uani 1 1 d . . .
H21A H 0.1562 0.3943 0.4790 0.103 Uiso 1 1 calc R . .
H21B H 0.0723 0.5555 0.4314 0.103 Uiso 1 1 calc R . .
H21C H 0.1906 0.5129 0.5009 0.103 Uiso 1 1 calc R . .
C14 C 1.1096(4) 0.1832(4) 0.3157(3) 0.0468(12) Uani 1 1 d . . .
C15 C 1.1996(4) 0.1067(4) 0.2453(3) 0.0387(11) Uani 1 1 d . . .
C16 C 1.3053(4) 0.1441(4) 0.1986(3) 0.0446(12) Uani 1 1 d . . .
H16 H 1.3175 0.2210 0.2088 0.053 Uiso 1 1 calc R . .
C17 C 1.3950(5) 0.0709(4) 0.1362(3) 0.0481(11) Uani 1 1 d . . .
H17 H 1.4651 0.1004 0.1020 0.058 Uiso 1 1 calc R . .
C18 C 1.3822(5) -0.0442(4) 0.1242(3) 0.0538(12) Uani 1 1 d . . .
H18 H 1.4436 -0.0950 0.0819 0.065 Uiso 1 1 calc R . .
C19 C 1.2798(5) -0.0856(4) 0.1738(3) 0.0522(13) Uani 1 1 d . . .
H19 H 1.2741 -0.1678 0.1671 0.063 Uiso 1 1 calc R . .
C20 C 1.1857(4) -0.0104(4) 0.2327(3) 0.0452(11) Uani 1 1 d . . .
H20 H 1.1125 -0.0374 0.2644 0.054 Uiso 1 1 calc R . .
C22 C 0.1022(4) 0.6504(4) 0.2713(3) 0.0422(11) Uani 1 1 d . . .
C23 C 0.0249(4) 0.6694(4) 0.1921(3) 0.0382(10) Uani 1 1 d . . .
C24 C 0.0244(4) 0.5572(4) 0.1658(3) 0.0444(11) Uani 1 1 d . . .
H24 H 0.0799 0.4642 0.1962 0.053 Uiso 1 1 calc R . .
C25 C -0.0548(5) 0.5776(5) 0.0966(3) 0.0576(13) Uani 1 1 d . . .
H25 H -0.0531 0.4994 0.0790 0.069 Uiso 1 1 calc R . .
C26 C -0.1363(5) 0.7118(6) 0.0532(3) 0.0655(14) Uani 1 1 d . . .
H26 H -0.1916 0.7269 0.0054 0.079 Uiso 1 1 calc R . .
C27 C -0.1377(5) 0.8248(5) 0.0792(3) 0.0694(15) Uani 1 1 d . . .
H27 H -0.1936 0.9175 0.0487 0.083 Uiso 1 1 calc R . .
C28 C -0.0594(4) 0.8050(4) 0.1487(3) 0.0537(12) Uani 1 1 d . . .
H28 H -0.0628 0.8835 0.1669 0.064 Uiso 1 1 calc R . .
C29 C 0.5077(4) 0.0707(4) 0.3753(2) 0.0366(10) Uani 1 1 d . . .
H29 H 0.4080 0.1304 0.3738 0.044 Uiso 1 1 calc R . .
C30 C 0.7354(4) -0.0034(4) 0.3701(3) 0.0496(12) Uani 1 1 d . . .
H30 H 0.8285 -0.0036 0.3635 0.060 Uiso 1 1 calc R . .
C31 C 0.7094(4) -0.1194(4) 0.3872(3) 0.0573(14) Uani 1 1 d . . .
H31 H 0.7780 -0.2143 0.3955 0.069 Uiso 1 1 calc R . .
C32 C 0.4766(4) -0.1520(4) 0.4078(3) 0.0435(11) Uani 1 1 d . . .
H32A H 0.3762 -0.0893 0.3921 0.052 Uiso 1 1 calc R . .
H32B H 0.4761 -0.1953 0.4718 0.052 Uiso 1 1 calc R . .
C33 C 0.5163(4) -0.3813(4) 0.3819(3) 0.0455(11) Uani 1 1 d . . .
H33 H 0.4666 -0.4061 0.4353 0.055 Uiso 1 1 calc R . .
C35 C 0.6346(5) -0.3885(4) 0.2591(3) 0.0493(11) Uani 1 1 d . . .
H35 H 0.6865 -0.4196 0.2076 0.059 Uiso 1 1 calc R . .
C34 C 0.6101(5) -0.2653(4) 0.2775(3) 0.0499(11) Uani 1 1 d . . .
H34 H 0.6394 -0.1952 0.2421 0.060 Uiso 1 1 calc R . .

loop_
_atom_site_aniso_label
_atom_site_aniso_U_11
_atom_site_aniso_U_22
_atom_site_aniso_U_33
_atom_site_aniso_U_23
_atom_site_aniso_U_13
_atom_site_aniso_U_12
Fe1 0.0258(3) 0.0301(3) 0.0317(3) -0.0083(2) 0.0026(3) -0.0130(2)
O1 0.0468(18) 0.0424(15) 0.0336(17) -0.0085(12) -0.0017(15) -0.0239(13)
O2 0.0363(16) 0.0335(14) 0.0331(16) -0.0079(12) 0.0082(13) -0.0124(12)
O3 0.0379(18) 0.083(2) 0.110(3) -0.060(2) -0.0082(19) -0.0202(16)
O4 0.0498(19) 0.0512(18) 0.070(2) -0.0383(17) 0.0028(18) 0.0030(15)
N1 0.0232(17) 0.0282(16) 0.0324(19) -0.0065(13) -0.0019(15) -0.0092(13)
N2 0.0214(16) 0.0250(15) 0.0302(19) -0.0107(13) 0.0044(15) -0.0090(13)
N3 0.0275(18) 0.0342(17) 0.043(2) -0.0111(15) -0.0039(17) -0.0128(14)
N4 0.036(2) 0.0366(18) 0.048(2) -0.0052(15) -0.0060(18) -0.0190(15)
N5 0.0362(19) 0.0364(18) 0.039(2) -0.0033(15) -0.0035(18) -0.0187(15)
N6 0.0312(18) 0.0353(17) 0.033(2) -0.0017(15) 0.0073(16) -0.0201(15)
C1 0.050(3) 0.027(2) 0.055(3) -0.0107(19) -0.017(3) -0.0159(19)
C2 0.032(2) 0.032(2) 0.044(3) -0.0114(18) -0.007(2) -0.0117(17)
C3 0.029(2) 0.0276(19) 0.040(3) -0.0088(17) 0.007(2) -0.0130(16)
C4 0.034(2) 0.0245(18) 0.027(2) -0.0086(15) 0.0064(19) -0.0125(16)
C5 0.029(2) 0.045(2) 0.034(3) -0.0133(19) 0.009(2) -0.0108(18)
C6 0.040(3) 0.046(2) 0.034(3) -0.0153(19) 0.010(2) -0.012(2)
C7 0.045(3) 0.035(2) 0.030(2) -0.0083(18) -0.002(2) -0.0154(19)
C8 0.031(2) 0.030(2) 0.031(2) -0.0068(17) 0.0016(19) -0.0120(16)
C9 0.030(2) 0.0204(18) 0.031(2) -0.0051(15) 0.0008(19) -0.0108(15)
C10 0.030(2) 0.0272(19) 0.034(2) -0.0077(16) 0.0012(19) -0.0139(17)
C11 0.029(2) 0.032(2) 0.032(2) -0.0124(17) 0.0119(19) -0.0133(17)
C12 0.038(2) 0.030(2) 0.044(3) -0.0132(19) 0.018(2) -0.0190(18)
C13 0.079(4) 0.061(3) 0.058(3) -0.012(2) -0.033(3) -0.025(3)
C21 0.059(3) 0.058(3) 0.063(4) -0.011(2) 0.035(3) -0.013(2)
C14 0.037(2) 0.038(2) 0.067(3) -0.016(2) -0.014(2) -0.0106(19)
C15 0.030(2) 0.031(2) 0.056(3) -0.0093(19) -0.011(2) -0.0101(17)
C16 0.038(2) 0.029(2) 0.064(3) -0.006(2) -0.018(2) -0.0083(18)
C17 0.047(3) 0.045(3) 0.050(3) -0.006(2) 0.001(2) -0.021(2)
C18 0.053(3) 0.053(3) 0.055(3) -0.022(2) 0.003(3) -0.018(2)
C19 0.060(3) 0.039(2) 0.064(3) -0.022(2) -0.004(3) -0.019(2)
C20 0.035(2) 0.039(2) 0.065(3) -0.018(2) -0.008(2) -0.0132(19)
C22 0.034(2) 0.041(2) 0.051(3) -0.017(2) 0.007(2) -0.0145(19)
C23 0.026(2) 0.039(2) 0.043(3) -0.0114(19) 0.013(2) -0.0097(18)
C24 0.033(2) 0.049(2) 0.043(3) -0.009(2) 0.001(2) -0.0111(19)
C25 0.042(3) 0.075(3) 0.054(3) -0.018(3) 0.002(3) -0.022(2)
C26 0.046(3) 0.087(4) 0.050(3) -0.009(3) -0.004(3) -0.018(3)
C27 0.042(3) 0.069(3) 0.064(4) 0.007(3) -0.001(3) -0.006(2)
C28 0.036(3) 0.045(3) 0.065(3) -0.007(2) 0.006(3) -0.009(2)
C29 0.028(2) 0.043(2) 0.040(3) -0.0178(19) -0.004(2) -0.0099(18)
C30 0.026(2) 0.045(2) 0.076(3) -0.003(2) -0.016(2) -0.0144(19)
C31 0.036(3) 0.037(2) 0.094(4) -0.001(2) -0.027(3) -0.0097(19)
C32 0.044(3) 0.047(2) 0.046(3) -0.009(2) -0.002(2) -0.025(2)
C33 0.053(3) 0.055(3) 0.040(3) -0.001(2) 0.002(2) -0.040(2)
C35 0.052(3) 0.041(2) 0.052(3) -0.014(2) 0.017(2) -0.020(2)
C34 0.055(3) 0.037(2) 0.048(3) -0.001(2) 0.016(3) -0.021(2)

loop_
_atom_type_symbol
_atom_type_description
_atom_type_scat_dispersion_real
_atom_type_scat_dispersion_imag
_atom_type_scat_source
C C 0.0033 0.0016 'International Tables Vol C Tables 4.2.6.8 and 6.1.1.4'
H H 0.0000 0.0000 'International Tables Vol C Tables 4.2.6.8 and 6.1.1.4'
N N 0.0061 0.0033 'International Tables Vol C Tables 4.2.6.8 and 6.1.1.4'
O O 0.0106 0.0060 'International Tables Vol C Tables 4.2.6.8 and 6.1.1.4'
Fe Fe 0.3463 0.8444 'International Tables Vol C Tables 4.2.6.8 and 6.1.1.4'

loop_
_exptl_crystal_face_index_h
_exptl_crystal_face_index_k
_exptl_crystal_face_index_l
_exptl_crystal_face_perp_dist
? ? ? ?

loop_
_geom_angle_atom_site_label_1
_geom_angle_atom_site_label_2
_geom_angle_atom_site_label_3
_geom_angle
_geom_angle_site_symmetry_1
_geom_angle_site_symmetry_3
_geom_angle_publ_flag
O2 Fe1 O1 106.69(11) . . ?
O2 Fe1 N1 165.39(10) . . ?
O1 Fe1 N1 87.76(11) . . ?
O2 Fe1 N2 86.31(11) . . ?
O1 Fe1 N2 166.86(12) . . ?
N1 Fe1 N2 79.33(11) . . ?
O2 Fe1 N3 88.46(11) . . ?
O1 Fe1 N3 87.08(10) . . ?
N1 Fe1 N3 90.22(11) . . ?
N2 Fe1 N3 95.35(10) . . ?
O2 Fe1 N6 87.98(11) . 1_565 ?
O1 Fe1 N6 87.13(10) . 1_565 ?
N1 Fe1 N6 95.01(12) . 1_565 ?
N2 Fe1 N6 91.52(10) . 1_565 ?
N3 Fe1 N6 172.05(12) . 1_565 ?
C1 O1 Fe1 131.7(3) . . ?
C12 O2 Fe1 130.3(3) . . ?
C3 N1 C4 120.0(3) . . ?
C3 N1 Fe1 125.8(2) . . ?
C4 N1 Fe1 114.2(2) . . ?
C10 N2 C9 121.8(3) . . ?
C10 N2 Fe1 124.2(2) . . ?
C9 N2 Fe1 113.4(2) . . ?
C29 N3 C30 105.4(3) . . ?
C29 N3 Fe1 129.1(2) . . ?
C30 N3 Fe1 125.4(2) . . ?
C29 N4 C31 106.9(3) . . ?
C29 N4 C32 125.1(3) . . ?
C31 N4 C32 127.9(3) . . ?
C33 N5 C34 105.8(3) . . ?
C33 N5 C32 124.1(4) . . ?
C34 N5 C32 130.1(3) . . ?
C33 N6 C35 104.4(3) . . ?
C33 N6 Fe1 127.7(3) . 1_545 ?
C35 N6 Fe1 127.7(3) . 1_545 ?
O1 C1 C2 123.0(3) . . ?
O1 C1 C13 115.0(4) . . ?
C2 C1 C13 121.9(4) . . ?
C1 C2 C3 124.6(4) . . ?
C1 C2 C14 120.2(3) . . ?
C3 C2 C14 115.2(4) . . ?
N1 C3 C2 126.5(4) . . ?
N1 C3 H3 116.8 . . ?
C2 C3 H3 116.8 . . ?
C5 C4 N1 126.0(3) . . ?
C5 C4 C9 118.9(3) . . ?
N1 C4 C9 114.9(3) . . ?
C4 C5 C6 120.8(4) . . ?
C4 C5 H5 119.6 . . ?
C6 C5 H5 119.6 . . ?
C7 C6 C5 120.6(4) . . ?
C7 C6 H6 119.7 . . ?
C5 C6 H6 119.7 . . ?
C6 C7 C8 120.1(3) . . ?
C6 C7 H7 119.9 . . ?
C8 C7 H7 119.9 . . ?
C7 C8 C9 120.7(3) . . ?
C7 C8 H8 119.7 . . ?
C9 C8 H8 119.7 . . ?
N2 C9 C8 125.0(3) . . ?
N2 C9 C4 116.1(3) . . ?
C8 C9 C4 118.9(3) . . ?
N2 C10 C11 126.5(3) . . ?
N2 C10 H10 116.8 . . ?
C11 C10 H10 116.8 . . ?
C10 C11 C12 122.3(3) . . ?
C10 C11 C22 117.7(3) . . ?
C12 C11 C22 120.0(4) . . ?
O2 C12 C11 124.3(4) . . ?
O2 C12 C21 114.6(4) . . ?
C11 C12 C21 120.7(4) . . ?
C1 C13 H13A 109.5 . . ?
C1 C13 H13B 109.5 . . ?
H13A C13 H13B 109.5 . . ?
C1 C13 H13C 109.5 . . ?
H13A C13 H13C 109.5 . . ?
H13B C13 H13C 109.5 . . ?
C12 C21 H21A 109.5 . . ?
C12 C21 H21B 109.5 . . ?
H21A C21 H21B 109.5 . . ?
C12 C21 H21C 109.5 . . ?
H21A C21 H21C 109.5 . . ?
H21B C21 H21C 109.5 . . ?
O3 C14 C2 123.0(4) . . ?
O3 C14 C15 117.8(4) . . ?
C2 C14 C15 119.2(3) . . ?
C16 C15 C20 119.5(4) . . ?
C16 C15 C14 119.3(3) . . ?
C20 C15 C14 120.9(4) . . ?
C15 C16 C17 120.7(4) . . ?
C15 C16 H16 119.6 . . ?
C17 C16 H16 119.6 . . ?
C18 C17 C16 119.8(4) . . ?
C18 C17 H17 120.1 . . ?
C16 C17 H17 120.1 . . ?
C17 C18 C19 119.6(4) . . ?
C17 C18 H18 120.2 . . ?
C19 C18 H18 120.2 . . ?
C20 C19 C18 121.3(4) . . ?
C20 C19 H19 119.4 . . ?
C18 C19 H19 119.4 . . ?
C19 C20 C15 119.0(4) . . ?
C19 C20 H20 120.5 . . ?
C15 C20 H20 120.5 . . ?
O4 C22 C11 122.1(3) . . ?
O4 C22 C23 117.7(3) . . ?
C11 C22 C23 120.1(3) . . ?
C24 C23 C28 119.0(4) . . ?
C24 C23 C22 122.3(3) . . ?
C28 C23 C22 118.5(3) . . ?
C25 C24 C23 121.3(4) . . ?
C25 C24 H24 119.4 . . ?
C23 C24 H24 119.4 . . ?
C26 C25 C24 119.5(4) . . ?
C26 C25 H25 120.2 . . ?
C24 C25 H25 120.2 . . ?
C25 C26 C27 119.7(4) . . ?
C25 C26 H26 120.1 . . ?
C27 C26 H26 120.1 . . ?
C28 C27 C26 121.0(4) . . ?
C28 C27 H27 119.5 . . ?
C26 C27 H27 119.5 . . ?
C27 C28 C23 119.5(4) . . ?
C27 C28 H28 120.3 . . ?
C23 C28 H28 120.3 . . ?
N3 C29 N4 111.7(3) . . ?
N3 C29 H29 124.1 . . ?
N4 C29 H29 124.1 . . ?
C31 C30 N3 110.8(4) . . ?
C31 C30 H30 124.6 . . ?
N3 C30 H30 124.6 . . ?
C30 C31 N4 105.1(3) . . ?
C30 C31 H31 127.4 . . ?
N4 C31 H31 127.4 . . ?
N4 C32 N5 110.9(4) . . ?
N4 C32 H32A 109.5 . . ?
N5 C32 H32A 109.5 . . ?
N4 C32 H32B 109.5 . . ?
N5 C32 H32B 109.5 . . ?
H32A C32 H32B 108.1 . . ?
N6 C33 N5 112.3(4) . . ?
N6 C33 H33 123.9 . . ?
N5 C33 H33 123.9 . . ?
N6 C35 C34 111.2(4) . . ?
N6 C35 H35 124.4 . . ?
C34 C35 H35 124.4 . . ?
C35 C34 N5 106.4(4) . . ?
C35 C34 H34 126.8 . . ?
N5 C34 H34 126.8 . . ?

loop_
_geom_bond_atom_site_label_1
_geom_bond_atom_site_label_2
_geom_bond_distance
_geom_bond_site_symmetry_2
_geom_bond_publ_flag
Fe1 O2 2.005(3) . ?
Fe1 O1 2.014(2) . ?
Fe1 N1 2.049(3) . ?
Fe1 N2 2.070(3) . ?
Fe1 N3 2.159(3) . ?
Fe1 N6 2.176(3) 1_565 ?
O1 C1 1.265(5) . ?
O2 C12 1.265(4) . ?
O3 C14 1.221(4) . ?
O4 C22 1.222(4) . ?
N1 C3 1.305(4) . ?
N1 C4 1.411(4) . ?
N2 C10 1.313(4) . ?
N2 C9 1.396(4) . ?
N3 C29 1.302(4) . ?
N3 C30 1.371(4) . ?
N4 C29 1.350(4) . ?
N4 C31 1.382(5) . ?
N4 C32 1.443(5) . ?
N5 C33 1.342(4) . ?
N5 C34 1.369(5) . ?
N5 C32 1.453(4) . ?
N6 C33 1.330(5) . ?
N6 C35 1.344(5) . ?
N6 Fe1 2.176(3) 1_545 ?
C1 C2 1.403(6) . ?
C1 C13 1.502(5) . ?
C2 C3 1.419(5) . ?
C2 C14 1.480(5) . ?
C3 H3 0.9500 . ?
C4 C5 1.379(5) . ?
C4 C9 1.420(5) . ?
C5 C6 1.381(5) . ?
C5 H5 0.9500 . ?
C6 C7 1.371(5) . ?
C6 H6 0.9500 . ?
C7 C8 1.373(5) . ?
C7 H7 0.9500 . ?
C8 C9 1.399(4) . ?
C8 H8 0.9500 . ?
C10 C11 1.414(5) . ?
C10 H10 0.9500 . ?
C11 C12 1.417(5) . ?
C11 C22 1.473(5) . ?
C12 C21 1.505(6) . ?
C13 H13A 0.9800 . ?
C13 H13B 0.9800 . ?
C13 H13C 0.9800 . ?
C21 H21A 0.9800 . ?
C21 H21B 0.9800 . ?
C21 H21C 0.9800 . ?
C14 C15 1.503(6) . ?
C15 C16 1.368(6) . ?
C15 C20 1.403(5) . ?
C16 C17 1.389(6) . ?
C16 H16 0.9500 . ?
C17 C18 1.371(5) . ?
C17 H17 0.9500 . ?
C18 C19 1.377(6) . ?
C18 H18 0.9500 . ?
C19 C20 1.375(6) . ?
C19 H19 0.9500 . ?
C20 H20 0.9500 . ?
C22 C23 1.502(5) . ?
C23 C24 1.384(5) . ?
C23 C28 1.389(5) . ?
C24 C25 1.374(5) . ?
C24 H24 0.9500 . ?
C25 C26 1.373(6) . ?
C25 H25 0.9500 . ?
C26 C27 1.383(6) . ?
C26 H26 0.9500 . ?
C27 C28 1.374(6) . ?
C27 H27 0.9500 . ?
C28 H28 0.9500 . ?
C29 H29 0.9500 . ?
C30 C31 1.348(5) . ?
C30 H30 0.9500 . ?
C31 H31 0.9500 . ?
C32 H32A 0.9900 . ?
C32 H32B 0.9900 . ?
C33 H33 0.9500 . ?
C35 C34 1.347(5) . ?
C35 H35 0.9500 . ?
C34 H34 0.9500 . ?

loop_
_geom_contact_atom_site_label_1
_geom_contact_atom_site_label_2
_geom_contact_distance
_geom_contact_site_symmetry_1
_geom_contact_site_symmetry_2
_geom_contact_publ_flag
? ? ? ? ? ?

loop_
_geom_hbond_atom_site_label_D
_geom_hbond_atom_site_label_H
_geom_hbond_atom_site_label_A
_geom_hbond_distance_DH
_geom_hbond_distance_HA
_geom_hbond_distance_DA
_geom_hbond_angle_DHA
_geom_hbond_site_symmetry_A
_geom_hbond_publ_flag
? ? ? ? ? ? ? ? ?

loop_
_geom_torsion_atom_site_label_1
_geom_torsion_atom_site_label_2
_geom_torsion_atom_site_label_3
_geom_torsion_atom_site_label_4
_geom_torsion
_geom_torsion_site_symmetry_1
_geom_torsion_site_symmetry_2
_geom_torsion_site_symmetry_3
_geom_torsion_site_symmetry_4
_geom_torsion_publ_flag
O2 Fe1 O1 C1 -173.8(3) . . . . ?
N1 Fe1 O1 C1 8.3(3) . . . . ?
N2 Fe1 O1 C1 -2.4(6) . . . . ?
N3 Fe1 O1 C1 98.7(3) . . . . ?
N6 Fe1 O1 C1 -86.8(3) 1_565 . . . ?
O1 Fe1 O2 C12 155.3(3) . . . . ?
N1 Fe1 O2 C12 -33.3(6) . . . . ?
N2 Fe1 O2 C12 -22.7(3) . . . . ?
N3 Fe1 O2 C12 -118.2(3) . . . . ?
N6 Fe1 O2 C12 68.9(3) 1_565 . . . ?
O2 Fe1 N1 C3 -179.0(3) . . . . ?
O1 Fe1 N1 C3 -7.3(3) . . . . ?
N2 Fe1 N1 C3 170.3(3) . . . . ?
N3 Fe1 N1 C3 -94.3(3) . . . . ?
N6 Fe1 N1 C3 79.7(3) 1_565 . . . ?
O2 Fe1 N1 C4 -1.4(5) . . . . ?
O1 Fe1 N1 C4 170.4(2) . . . . ?
N2 Fe1 N1 C4 -12.1(2) . . . . ?
N3 Fe1 N1 C4 83.3(2) . . . . ?
N6 Fe1 N1 C4 -102.7(2) 1_565 . . . ?
O2 Fe1 N2 C10 24.0(3) . . . . ?
O1 Fe1 N2 C10 -147.7(4) . . . . ?
N1 Fe1 N2 C10 -158.7(3) . . . . ?
N3 Fe1 N2 C10 112.1(3) . . . . ?
N6 Fe1 N2 C10 -63.9(3) 1_565 . . . ?
O2 Fe1 N2 C9 -164.9(2) . . . . ?
O1 Fe1 N2 C9 23.3(5) . . . . ?
N1 Fe1 N2 C9 12.4(2) . . . . ?
N3 Fe1 N2 C9 -76.8(2) . . . . ?
N6 Fe1 N2 C9 107.2(2) 1_565 . . . ?
O2 Fe1 N3 C29 32.2(3) . . . . ?
O1 Fe1 N3 C29 139.0(3) . . . . ?
N1 Fe1 N3 C29 -133.2(3) . . . . ?
N2 Fe1 N3 C29 -53.9(3) . . . . ?
O2 Fe1 N3 C30 -151.0(3) . . . . ?
O1 Fe1 N3 C30 -44.2(3) . . . . ?
N1 Fe1 N3 C30 43.5(3) . . . . ?
N2 Fe1 N3 C30 122.8(3) . . . . ?
Fe1 O1 C1 C2 -4.6(5) . . . . ?
Fe1 O1 C1 C13 179.1(2) . . . . ?
O1 C1 C2 C3 -3.4(6) . . . . ?
C13 C1 C2 C3 172.6(3) . . . . ?
O1 C1 C2 C14 176.7(3) . . . . ?
C13 C1 C2 C14 -7.2(5) . . . . ?
C4 N1 C3 C2 -174.2(3) . . . . ?
Fe1 N1 C3 C2 3.3(5) . . . . ?
C1 C2 C3 N1 3.9(6) . . . . ?
C14 C2 C3 N1 -176.2(3) . . . . ?
C3 N1 C4 C5 11.6(5) . . . . ?
Fe1 N1 C4 C5 -166.2(3) . . . . ?
C3 N1 C4 C9 -172.2(3) . . . . ?
Fe1 N1 C4 C9 10.0(3) . . . . ?
N1 C4 C5 C6 177.3(3) . . . . ?
C9 C4 C5 C6 1.2(5) . . . . ?
C4 C5 C6 C7 -0.8(6) . . . . ?
C5 C6 C7 C8 -0.5(6) . . . . ?
C6 C7 C8 C9 1.3(5) . . . . ?
C10 N2 C9 C8 -22.1(5) . . . . ?
Fe1 N2 C9 C8 166.6(3) . . . . ?
C10 N2 C9 C4 160.4(3) . . . . ?
Fe1 N2 C9 C4 -10.9(4) . . . . ?
C7 C8 C9 N2 -178.2(3) . . . . ?
C7 C8 C9 C4 -0.8(5) . . . . ?
C5 C4 C9 N2 177.2(3) . . . . ?
N1 C4 C9 N2 0.7(4) . . . . ?
C5 C4 C9 C8 -0.5(5) . . . . ?
N1 C4 C9 C8 -177.0(3) . . . . ?
C9 N2 C10 C11 174.9(3) . . . . ?
Fe1 N2 C10 C11 -14.8(5) . . . . ?
N2 C10 C11 C12 -7.8(5) . . . . ?
N2 C10 C11 C22 170.1(3) . . . . ?
Fe1 O2 C12 C11 9.9(5) . . . . ?
Fe1 O2 C12 C21 -177.0(2) . . . . ?
C10 C11 C12 O2 11.3(5) . . . . ?
C22 C11 C12 O2 -166.6(3) . . . . ?
C10 C11 C12 C21 -161.4(3) . . . . ?
C22 C11 C12 C21 20.7(5) . . . . ?
C1 C2 C14 O3 -30.8(6) . . . . ?
C3 C2 C14 O3 149.4(4) . . . . ?
C1 C2 C14 C15 149.1(3) . . . . ?
C3 C2 C14 C15 -30.8(5) . . . . ?
O3 C14 C15 C16 -39.9(5) . . . . ?
C2 C14 C15 C16 140.2(4) . . . . ?
O3 C14 C15 C20 134.1(4) . . . . ?
C2 C14 C15 C20 -45.8(5) . . . . ?
C20 C15 C16 C17 2.6(5) . . . . ?
C14 C15 C16 C17 176.7(3) . . . . ?
C15 C16 C17 C18 -3.1(6) . . . . ?
C16 C17 C18 C19 0.3(6) . . . . ?
C17 C18 C19 C20 2.8(6) . . . . ?
C18 C19 C20 C15 -3.2(6) . . . . ?
C16 C15 C20 C19 0.4(5) . . . . ?
C14 C15 C20 C19 -173.5(3) . . . . ?
C10 C11 C22 O4 -143.8(4) . . . . ?
C12 C11 C22 O4 34.2(6) . . . . ?
C10 C11 C22 C23 36.0(5) . . . . ?
C12 C11 C22 C23 -146.1(4) . . . . ?
O4 C22 C23 C24 -142.6(4) . . . . ?
C11 C22 C23 C24 37.6(6) . . . . ?
O4 C22 C23 C28 31.5(6) . . . . ?
C11 C22 C23 C28 -148.3(4) . . . . ?
C28 C23 C24 C25 1.6(7) . . . . ?
C22 C23 C24 C25 175.7(4) . . . . ?
C23 C24 C25 C26 -0.7(7) . . . . ?
C24 C25 C26 C27 0.2(8) . . . . ?
C25 C26 C27 C28 -0.5(8) . . . . ?
C26 C27 C28 C23 1.4(7) . . . . ?
C24 C23 C28 C27 -1.9(7) . . . . ?
C22 C23 C28 C27 -176.3(4) . . . . ?
C30 N3 C29 N4 0.5(4) . . . . ?
Fe1 N3 C29 N4 177.7(2) . . . . ?
C31 N4 C29 N3 0.1(4) . . . . ?
C32 N4 C29 N3 178.0(3) . . . . ?
C29 N3 C30 C31 -0.9(5) . . . . ?
Fe1 N3 C30 C31 -178.3(3) . . . . ?
N3 C30 C31 N4 1.0(5) . . . . ?
C29 N4 C31 C30 -0.7(5) . . . . ?
C32 N4 C31 C30 -178.5(4) . . . . ?
C29 N4 C32 N5 136.0(4) . . . . ?
C31 N4 C32 N5 -46.5(5) . . . . ?
C33 N5 C32 N4 154.2(3) . . . . ?
C34 N5 C32 N4 -28.5(5) . . . . ?
C35 N6 C33 N5 0.3(4) . . . . ?
Fe1 N6 C33 N5 175.4(2) 1_545 . . . ?
C34 N5 C33 N6 0.3(4) . . . . ?
C32 N5 C33 N6 178.1(3) . . . . ?
C33 N6 C35 C34 -0.8(4) . . . . ?
Fe1 N6 C35 C34 -175.8(2) 1_545 . . . ?
N6 C35 C34 N5 0.9(5) . . . . ?
C33 N5 C34 C35 -0.7(4) . . . . ?
C32 N5 C34 C35 -178.4(3) . . . . ?

loop_
_reflns_scale_group_code
_reflns_scale_meas_F
? ?
